data_2213313
loop_
_publ_author_name
'Yi-Feng Sun'
'Xian-Zhong Sun'
'Ji-Kun Li'
'Yi-Ping Cui'

_publ_section_title
;
 4-Hydroxy-3,5-dimethoxybenzaldehyde 3,4,5-trimethoxybenzoylhydrazone
 monohydrate
;
_journal_coeditor_code FL2117
_journal_issue 5
_journal_name_full 'Acta Crystallographica Section E'
_journal_page_first o2180
_journal_page_last o2181
_journal_paper_doi 10.1107/S1600536807015929
_journal_volume 63
_journal_year 2007
_chemical_formula_iupac 'C19 H22 N2 O7, H2 O'
_chemical_formula_moiety 'C19 H22 N2 O7, H2 O'
_chemical_formula_sum 'C19 H24 N2 O8'
_chemical_formula_weight 408.40
_chemical_name_systematic
;
4-Hydroxy-3,5-dimethoxybenzaldehyde 3,4,5-trimethoxybenzoylhydrazone
monohydrate
;
_space_group_IT_number 14
_symmetry_cell_setting monoclinic
_symmetry_space_group_name_Hall '-P 2ybc'
_symmetry_space_group_name_H-M 'P 1 21/c 1'
_atom_sites_solution_hydrogens difmap
_atom_sites_solution_primary direct
_atom_sites_solution_secondary difmap
_cell_angle_alpha 90.00
_cell_angle_beta 109.598(2)
_cell_angle_gamma 90.00
_cell_formula_units_Z 4
_cell_length_a 10.1299(4)
_cell_length_b 13.8108(6)
_cell_length_c 14.8758(6)
_cell_measurement_reflns_used 2058
_cell_measurement_temperature 273(2)
_cell_measurement_theta_max 20.58
_cell_measurement_theta_min 2.59
_cell_volume 1960.59(14)
_computing_cell_refinement 'SAINT (Siemens, 1996)'
_computing_data_collection 'SMART (Siemens, 1996)'
_computing_data_reduction 'SAINT (Siemens, 1996)'
_computing_molecular_graphics 'SHELXTL (Sheldrick, 1997b)'
_computing_publication_material SHELXTL
_computing_structure_refinement 'SHELXL97 (Sheldrick, 1997a)'
_computing_structure_solution 'SHELXS97 (Sheldrick, 1997a)'
_diffrn_ambient_temperature 273(2)
_diffrn_measured_fraction_theta_full 0.977
_diffrn_measured_fraction_theta_max 0.977
_diffrn_measurement_device_type 'Bruker SMART CCD area-detector'
_diffrn_measurement_method '\f and \w'
_diffrn_radiation_monochromator graphite
_diffrn_radiation_source 'fine-focus sealed tube'
_diffrn_radiation_type MoK\a
_diffrn_radiation_wavelength 0.71073
_diffrn_reflns_av_R_equivalents 0.0711
_diffrn_reflns_av_sigmaI/netI 0.0572
_diffrn_reflns_limit_h_max 13
_diffrn_reflns_limit_h_min -13
_diffrn_reflns_limit_k_max 18
_diffrn_reflns_limit_k_min -18
_diffrn_reflns_limit_l_max 19
_diffrn_reflns_limit_l_min -19
_diffrn_reflns_number 26378
_diffrn_reflns_theta_full 28.29
_diffrn_reflns_theta_max 28.29
_diffrn_reflns_theta_min 2.07
_exptl_absorpt_coefficient_mu 0.109
_exptl_absorpt_correction_T_max 0.9871
_exptl_absorpt_correction_T_min 0.9630
_exptl_absorpt_correction_type multi-scan
_exptl_absorpt_process_details '(SADABS; Sheldrick, 1996)'
_exptl_crystal_colour colorless
_exptl_crystal_density_diffrn 1.384
_exptl_crystal_density_method 'not measured'
_exptl_crystal_description block
_exptl_crystal_F_000 864
_exptl_crystal_size_max 0.35
_exptl_crystal_size_mid 0.24
_exptl_crystal_size_min 0.12
_refine_diff_density_max 0.260
_refine_diff_density_min -0.221
_refine_ls_extinction_coef 0.0054(13)
_refine_ls_extinction_method none
_refine_ls_goodness_of_fit_ref 1.031
_refine_ls_hydrogen_treatment constr
_refine_ls_matrix_type full
_refine_ls_number_parameters 270
_refine_ls_number_reflns 4755
_refine_ls_number_restraints 0
_refine_ls_restrained_S_all 1.031
_refine_ls_R_factor_all 0.1189
_refine_ls_R_factor_gt 0.0533
_refine_ls_shift/su_max 0.000
_refine_ls_shift/su_mean 0.000
_refine_ls_structure_factor_coef Fsqd
_refine_ls_weighting_details 'calc w=1/[\s^2^(Fo^2^)+(0.0624P)^2^+0.2386P] where P=(Fo^2^+2Fc^2^)/3'
_refine_ls_weighting_scheme calc
_refine_ls_wR_factor_gt 0.1215
_refine_ls_wR_factor_ref 0.1508
_reflns_number_gt 2463
_reflns_number_total 4755
_reflns_threshold_expression I>2\s(I)
_cod_data_source_file fl2117.cif
_cod_data_source_block I
_cod_original_sg_symbol_H-M 'P 21/c'
_cod_database_code 2213313
_cod_database_fobs_code 2213313

loop_
_symmetry_equiv_pos_as_xyz
'x, y, z'
'-x, y+1/2, -z+1/2'
'-x, -y, -z'
'x, -y-1/2, z-1/2'

loop_
_atom_site_type_symbol
_atom_site_label
_atom_site_fract_x
_atom_site_fract_y
_atom_site_fract_z
_atom_site_U_iso_or_equiv
_atom_site_adp_type
_atom_site_calc_flag
_atom_site_refinement_flags
_atom_site_occupancy
O O1 0.41825(16) 0.59052(10) 0.18824(10) 0.0483(4) Uani d . 1
H H1 0.3373 0.5658 0.1759 0.072 Uiso d R 1
N N1 0.65072(19) 0.89845(12) 0.52125(11) 0.0414(4) Uani d . 1
O O4 0.88358(16) 1.00290(11) 0.59638(11) 0.0547(4) Uani d . 1
N N2 0.67493(19) 0.95359(12) 0.60259(11) 0.0422(4) Uani d . 1
H H2 0.6129 0.9573 0.6302 0.051 Uiso calc R 1
C C4 0.5084(2) 0.77970(14) 0.41801(14) 0.0380(5) Uani d . 1
C C10 0.7970(2) 1.00149(14) 0.63799(14) 0.0384(5) Uani d . 1
O O3 0.23300(16) 0.60942(11) 0.28235(12) 0.0560(5) Uani d . 1
C C6 0.3529(2) 0.66420(14) 0.31426(15) 0.0396(5) Uani d . 1
C C9 0.5420(2) 0.84448(15) 0.49919(14) 0.0414(5) Uani d . 1
H H9 0.4835 0.8468 0.5358 0.050 Uiso calc R 1
C C2 0.5679(2) 0.70600(15) 0.29055(15) 0.0416(5) Uani d . 1
O O2 0.64870(16) 0.69107(12) 0.23428(11) 0.0577(5) Uani d . 1
C C1 0.4439(2) 0.65256(14) 0.26347(14) 0.0377(5) Uani d . 1
C C5 0.3858(2) 0.72654(15) 0.39196(15) 0.0419(5) Uani d . 1
H H5 0.3249 0.7325 0.4266 0.050 Uiso calc R 1
C C3 0.5997(2) 0.76915(15) 0.36591(15) 0.0425(5) Uani d . 1
H H3 0.6820 0.8050 0.3825 0.051 Uiso calc R 1
C C12 0.9597(3) 1.07971(15) 0.77989(16) 0.0500(6) Uani d . 1
H H12 1.0294 1.0682 0.7535 0.060 Uiso calc R 1
C C16 0.7183(3) 1.06946(15) 0.77007(15) 0.0470(6) Uani d . 1
H H16 0.6267 1.0499 0.7378 0.056 Uiso calc R 1
C C11 0.8231(2) 1.05152(14) 0.73139(14) 0.0413(5) Uani d . 1
C C15 0.7513(3) 1.11687(16) 0.85741(16) 0.0519(6) Uani d . 1
O O7 0.6569(2) 1.13903(14) 0.90097(13) 0.0757(6) Uani d . 1
C C13 0.9925(3) 1.12490(16) 0.86734(17) 0.0543(6) Uani d . 1
C C14 0.8884(3) 1.14571(16) 0.90569(16) 0.0539(7) Uani d . 1
O O5 1.1289(2) 1.15187(14) 0.91666(14) 0.0791(6) Uani d . 1
O O6 0.9200(2) 1.19015(11) 0.99286(11) 0.0728(6) Uani d . 1
C C8 0.1112(3) 0.64971(18) 0.2924(2) 0.0622(7) Uani d . 1
H H8A 0.1131 0.6411 0.3568 0.093 Uiso calc R 1
H H8B 0.0302 0.6180 0.2495 0.093 Uiso calc R 1
H H8C 0.1073 0.7176 0.2777 0.093 Uiso calc R 1
C C7 0.7811(3) 0.7373(2) 0.2613(2) 0.0721(8) Uani d . 1
H H7A 0.7690 0.8058 0.2665 0.108 Uiso calc R 1
H H7B 0.8243 0.7251 0.2140 0.108 Uiso calc R 1
H H7C 0.8397 0.7124 0.3218 0.108 Uiso calc R 1
O O8 0.18838(18) 0.47607(11) 0.11171(11) 0.0540(4) Uani d . 1
H H17 0.1062 0.4856 0.1132 0.095(12) Uiso d R 1
H H18 0.1826 0.4666 0.0540 0.114(13) Uiso d R 1
C C19 0.5242(3) 1.0933(2) 0.8685(2) 0.0794(9) Uani d . 1
H H19A 0.4736 1.1144 0.8047 0.119 Uiso calc R 1
H H19B 0.4724 1.1102 0.9097 0.119 Uiso calc R 1
H H19C 0.5365 1.0244 0.8690 0.119 Uiso calc R 1
C C18 0.9269(4) 1.29214(18) 0.9887(2) 0.0865(10) Uani d . 1
H H18A 1.0017 1.3104 0.9662 0.130 Uiso calc R 1
H H19 0.9438 1.3186 1.0512 0.130 Uiso calc R 1
H H18C 0.8398 1.3167 0.9459 0.130 Uiso calc R 1
C C17 1.2123(4) 1.0819(3) 0.9733(3) 0.1162(14) Uani d . 1
H H17A 1.1685 1.0574 1.0167 0.174 Uiso calc R 1
H H17B 1.3017 1.1093 1.0087 0.174 Uiso calc R 1
H H17C 1.2250 1.0300 0.9340 0.174 Uiso calc R 1

loop_
_atom_site_aniso_label
_atom_site_aniso_U_11
_atom_site_aniso_U_22
_atom_site_aniso_U_33
_atom_site_aniso_U_12
_atom_site_aniso_U_13
_atom_site_aniso_U_23
O1 0.0465(10) 0.0564(9) 0.0455(9) -0.0080(7) 0.0202(7) -0.0159(7)
N1 0.0515(12) 0.0442(10) 0.0297(9) -0.0022(9) 0.0153(9) -0.0053(8)
O4 0.0544(10) 0.0669(10) 0.0479(9) -0.0114(8) 0.0238(8) -0.0081(8)
N2 0.0492(12) 0.0477(10) 0.0343(9) -0.0066(9) 0.0201(9) -0.0079(8)
C4 0.0401(13) 0.0430(11) 0.0315(11) -0.0002(10) 0.0129(10) -0.0012(9)
C10 0.0461(14) 0.0381(11) 0.0297(11) 0.0002(10) 0.0112(10) 0.0027(9)
O3 0.0461(10) 0.0593(9) 0.0706(11) -0.0166(8) 0.0300(9) -0.0255(8)
C6 0.0359(13) 0.0430(11) 0.0408(12) -0.0049(9) 0.0140(10) -0.0020(9)
C9 0.0467(14) 0.0467(12) 0.0345(11) -0.0022(10) 0.0187(10) -0.0038(9)
C2 0.0383(13) 0.0508(12) 0.0397(12) -0.0001(10) 0.0183(10) -0.0057(10)
O2 0.0474(10) 0.0762(11) 0.0620(11) -0.0170(8) 0.0348(9) -0.0278(9)
C1 0.0395(13) 0.0408(11) 0.0332(11) 0.0002(9) 0.0129(10) -0.0053(9)
C5 0.0433(14) 0.0502(12) 0.0371(12) -0.0020(10) 0.0202(10) -0.0037(10)
C3 0.0394(13) 0.0486(12) 0.0409(12) -0.0073(10) 0.0152(10) -0.0065(10)
C12 0.0613(17) 0.0430(12) 0.0444(14) -0.0094(11) 0.0163(12) -0.0033(10)
C16 0.0568(15) 0.0451(12) 0.0383(12) 0.0006(11) 0.0150(11) -0.0023(10)
C11 0.0534(15) 0.0347(10) 0.0334(11) -0.0011(10) 0.0117(11) -0.0004(9)
C15 0.0781(19) 0.0431(12) 0.0401(13) 0.0001(12) 0.0273(13) -0.0021(10)
O7 0.0960(15) 0.0811(13) 0.0655(12) -0.0144(11) 0.0478(12) -0.0284(10)
C13 0.0667(18) 0.0443(12) 0.0435(13) -0.0132(12) 0.0075(13) -0.0010(11)
C14 0.086(2) 0.0387(12) 0.0326(12) -0.0116(12) 0.0140(13) -0.0030(10)
O5 0.0827(15) 0.0681(12) 0.0651(12) -0.0270(11) -0.0033(11) -0.0064(10)
O6 0.1263(17) 0.0483(10) 0.0380(9) -0.0157(10) 0.0199(10) -0.0116(8)
C8 0.0443(15) 0.0591(15) 0.0855(19) -0.0085(12) 0.0247(14) -0.0110(14)
C7 0.0491(17) 0.096(2) 0.084(2) -0.0170(15) 0.0387(15) -0.0268(16)
O8 0.0566(12) 0.0645(10) 0.0431(10) -0.0061(8) 0.0197(8) -0.0097(8)
C19 0.091(2) 0.085(2) 0.077(2) 0.0008(18) 0.0470(18) -0.0114(17)
C18 0.138(3) 0.0447(15) 0.0678(19) -0.0090(16) 0.0232(19) -0.0164(13)
C17 0.080(3) 0.091(3) 0.139(3) -0.006(2) -0.015(2) -0.008(2)

loop_
_atom_type_symbol
_atom_type_description
_atom_type_scat_dispersion_real
_atom_type_scat_dispersion_imag
_atom_type_scat_source
C C 0.0033 0.0016 'International Tables Vol C Tables 4.2.6.8 and 6.1.1.4'
H H 0.0000 0.0000 'International Tables Vol C Tables 4.2.6.8 and 6.1.1.4'
N N 0.0061 0.0033 'International Tables Vol C Tables 4.2.6.8 and 6.1.1.4'
O O 0.0106 0.0060 'International Tables Vol C Tables 4.2.6.8 and 6.1.1.4'

loop_
_geom_angle_atom_site_label_1
_geom_angle_atom_site_label_2
_geom_angle_atom_site_label_3
_geom_angle
C1 O1 H1 109.5
C9 N1 N2 115.54(17)
C10 N2 N1 118.97(17)
C10 N2 H2 120.5
N1 N2 H2 120.5
C5 C4 C3 119.23(18)
C5 C4 C9 119.98(18)
C3 C4 C9 120.79(19)
O4 C10 N2 121.83(19)
O4 C10 C11 121.8(2)
N2 C10 C11 116.38(18)
C6 O3 C8 116.81(17)
O3 C6 C1 114.93(18)
O3 C6 C5 124.47(18)
C1 C6 C5 120.60(19)
N1 C9 C4 121.02(19)
N1 C9 H9 119.5
C4 C9 H9 119.5
O2 C2 C3 124.86(19)
O2 C2 C1 114.15(18)
C3 C2 C1 120.97(18)
C2 O2 C7 117.50(17)
O1 C1 C6 122.88(19)
O1 C1 C2 118.35(17)
C6 C1 C2 118.77(18)
C4 C5 C6 120.29(18)
C4 C5 H5 119.9
C6 C5 H5 119.9
C2 C3 C4 120.11(19)
C2 C3 H3 119.9
C4 C3 H3 119.9
C13 C12 C11 120.1(2)
C13 C12 H12 120.0
C11 C12 H12 120.0
C11 C16 C15 119.6(2)
C11 C16 H16 120.2
C15 C16 H16 120.2
C12 C11 C16 120.2(2)
C12 C11 C10 116.7(2)
C16 C11 C10 123.1(2)
O7 C15 C14 115.5(2)
O7 C15 C16 124.4(2)
C14 C15 C16 120.1(2)
C15 O7 C19 118.5(2)
C12 C13 O5 120.3(2)
C12 C13 C14 120.4(2)
O5 C13 C14 119.3(2)
O6 C14 C13 120.9(2)
O6 C14 C15 119.5(2)
C13 C14 C15 119.6(2)
C17 O5 C13 115.9(2)
C14 O6 C18 113.84(18)
O3 C8 H8A 109.5
O3 C8 H8B 109.5
H8A C8 H8B 109.5
O3 C8 H8C 109.5
H8A C8 H8C 109.5
H8B C8 H8C 109.5
O2 C7 H7A 109.5
O2 C7 H7B 109.5
H7A C7 H7B 109.5
O2 C7 H7C 109.5
H7A C7 H7C 109.5
H7B C7 H7C 109.5
H17 O8 H18 108.2
O7 C19 H19A 109.5
O7 C19 H19B 109.5
H19A C19 H19B 109.5
O7 C19 H19C 109.5
H19A C19 H19C 109.5
H19B C19 H19C 109.5
O6 C18 H18A 109.5
O6 C18 H19 109.5
H18A C18 H19 109.5
O6 C18 H18C 109.5
H18A C18 H18C 109.5
H19 C18 H18C 109.5
O5 C17 H17A 109.5
O5 C17 H17B 109.5
H17A C17 H17B 109.5
O5 C17 H17C 109.5
H17A C17 H17C 109.5
H17B C17 H17C 109.5

loop_
_geom_bond_atom_site_label_1
_geom_bond_atom_site_label_2
_geom_bond_distance
O1 C1 1.364(2)
O1 H1 0.8501
N1 C9 1.278(3)
N1 N2 1.380(2)
O4 C10 1.231(2)
N2 C10 1.345(3)
N2 H2 0.8600
C4 C5 1.382(3)
C4 C3 1.399(3)
C4 C9 1.449(3)
C10 C11 1.494(3)
O3 C6 1.374(2)
O3 C8 1.406(3)
C6 C1 1.383(3)
C6 C5 1.389(3)
C9 H9 0.9300
C2 O2 1.369(2)
C2 C3 1.371(3)
C2 C1 1.395(3)
O2 C7 1.417(3)
C5 H5 0.9300
C3 H3 0.9300
C12 C13 1.379(3)
C12 C11 1.385(3)
C12 H12 0.9300
C16 C11 1.389(3)
C16 C15 1.392(3)
C16 H16 0.9300
C15 O7 1.357(3)
C15 C14 1.391(3)
O7 C19 1.416(3)
C13 O5 1.380(3)
C13 C14 1.387(3)
C14 O6 1.372(3)
O5 C17 1.371(4)
O6 C18 1.413(3)
C8 H8A 0.9600
C8 H8B 0.9600
C8 H8C 0.9600
C7 H7A 0.9600
C7 H7B 0.9600
C7 H7C 0.9600
O8 H17 0.8500
O8 H18 0.8500
C19 H19A 0.9600
C19 H19B 0.9600
C19 H19C 0.9600
C18 H18A 0.9600
C18 H19 0.9600
C18 H18C 0.9600
C17 H17A 0.9600
C17 H17B 0.9600
C17 H17C 0.9600

loop_
_geom_hbond_atom_site_label_D
_geom_hbond_atom_site_label_H
_geom_hbond_atom_site_label_A
_geom_hbond_site_symmetry_A
_geom_hbond_distance_DH
_geom_hbond_distance_HA
_geom_hbond_distance_DA
_geom_hbond_angle_DHA
_geom_hbond_publ_flag
O1 H1 O8 . 0.85 1.94 2.727(2) 154.0 y
O1 H1 O3 . 0.85 2.26 2.704(2) 112.7 y
N2 H2 O1 4_576 0.86 2.49 3.313(2) 160.0 y
O8 H17 O4 4_475 0.85 2.19 3.033(2) 171.1 y
O8 H18 O4 2_645 0.85 2.17 2.956(2) 154.0 y
O8 H18 N1 2_645 0.85 2.50 3.143(2) 132.9 y

loop_
_geom_torsion_atom_site_label_1
_geom_torsion_atom_site_label_2
_geom_torsion_atom_site_label_3
_geom_torsion_atom_site_label_4
_geom_torsion
_geom_torsion_publ_flag
C9 N1 N2 C10 170.63(18) y
N1 N2 C10 O4 5.1(3) ?
N1 N2 C10 C11 -173.93(16) y
C8 O3 C6 C1 -147.5(2) ?
C8 O3 C6 C5 33.3(3) y
N2 N1 C9 C4 -177.10(18) y
C5 C4 C9 N1 -176.0(2) y
C3 C4 C9 N1 4.9(3) ?
C3 C2 O2 C7 6.3(3) ?
C1 C2 O2 C7 -175.5(2) y
O3 C6 C1 O1 -0.9(3) ?
C5 C6 C1 O1 178.31(19) ?
O3 C6 C1 C2 179.52(18) ?
C5 C6 C1 C2 -1.3(3) ?
O2 C2 C1 O1 2.0(3) ?
C3 C2 C1 O1 -179.68(19) ?
O2 C2 C1 C6 -178.40(19) ?
C3 C2 C1 C6 -0.1(3) ?
C3 C4 C5 C6 -0.7(3) ?
C9 C4 C5 C6 -179.93(19) ?
O3 C6 C5 C4 -179.17(19) ?
C1 C6 C5 C4 1.7(3) ?
O2 C2 C3 C4 179.1(2) ?
C1 C2 C3 C4 1.0(3) ?
C5 C4 C3 C2 -0.6(3) ?
C9 C4 C3 C2 178.6(2) ?
C13 C12 C11 C16 0.7(3) ?
C13 C12 C11 C10 -178.94(19) ?
C15 C16 C11 C12 0.7(3) ?
C15 C16 C11 C10 -179.76(19) ?
O4 C10 C11 C12 -14.8(3) ?
N2 C10 C11 C12 164.19(18) ?
O4 C10 C11 C16 165.6(2) ?
N2 C10 C11 C16 -15.4(3) y
C11 C16 C15 O7 179.2(2) ?
C11 C16 C15 C14 -0.2(3) ?
C14 C15 O7 C19 -165.6(2) ?
C16 C15 O7 C19 15.0(4) y
C11 C12 C13 O5 179.0(2) ?
C11 C12 C13 C14 -2.4(3) ?
C12 C13 C14 O6 179.6(2) ?
O5 C13 C14 O6 -1.8(3) ?
C12 C13 C14 C15 2.8(3) ?
O5 C13 C14 C15 -178.6(2) ?
O7 C15 C14 O6 2.2(3) ?
C16 C15 C14 O6 -178.34(19) ?
O7 C15 C14 C13 179.0(2) ?
C16 C15 C14 C13 -1.5(3) ?
C12 C13 O5 C17 -85.8(3) ?
C14 C13 O5 C17 95.6(3) y
C13 C14 O6 C18 84.6(3) y
C15 C14 O6 C18 -98.6(3) ?

loop_
_cod_related_entry_id
_cod_related_entry_database
_cod_related_entry_code
1 ChemSpider 30655225
